data_1572609
loop_
_publ_author_name
'Ran, Xiao-Yun'
'Xia, Wen-Li'
'Zhang, Li-Na'
'Yu, Xiao-Qi'
'Chen, Ping'
'Xie, Kun-Peng'
'Zhao, Yu'
'Yi, Cheng'
'Li, Kun'

_publ_section_title
;
 <i>De novo</i> design of type-l photosensitizer agents based on
 structure-inherent low triplet energy for hypoxia photodynamic therapy.
;
_journal_issue 22
_journal_name_full 'Materials horizons'
_journal_page_first 5589
_journal_page_last 5599
_journal_paper_doi 10.1039/d4mh01167h
_journal_volume 11
_journal_year 2024
_chemical_formula_moiety 'C H2 Cl2, C32 H33 N5 O'
_chemical_formula_sum 'C33 H35 Cl2 N5 O'
_chemical_formula_weight 588.56
_space_group_crystal_system monoclinic
_space_group_IT_number 14
_space_group_name_Hall '-P 2ybc'
_space_group_name_H-M_alt 'P 1 21/c 1'
_atom_sites_solution_hydrogens geom
_atom_sites_solution_primary dual
_audit_creation_date 2022-10-08
_audit_creation_method
;
Olex2 1.3
(compiled 2020.11.12 svn.r5f609507 for OlexSys, GUI svn.r6408)
;
_audit_update_record
;
2023-03-21 deposited with the CCDC.	2024-09-09 downloaded from the CCDC.
;
_cell_angle_alpha 90
_cell_angle_beta 109.259(6)
_cell_angle_gamma 90
_cell_formula_units_Z 4
_cell_length_a 14.174(3)
_cell_length_b 11.712(2)
_cell_length_c 19.739(3)
_cell_measurement_reflns_used 6905
_cell_measurement_temperature 195(2)
_cell_measurement_theta_max 27.059
_cell_measurement_theta_min 2.311
_cell_volume 3093.4(10)
_computing_cell_refinement 'SAINT V8.40B (?, 2016)'
_computing_data_reduction 'SAINT V8.40B (?, 2016)'
_computing_molecular_graphics 'Olex2 1.3 (Dolomanov et al., 2009)'
_computing_publication_material 'Olex2 1.3 (Dolomanov et al., 2009)'
_computing_structure_refinement 'SHELXL 2014/7 (Sheldrick, 2015)'
_computing_structure_solution 'SHELXT 2018/2 (Sheldrick, 2018)'
_diffrn_ambient_temperature 195.0
_diffrn_measured_fraction_theta_full 0.988
_diffrn_measured_fraction_theta_max 0.972
_diffrn_measurement_device_type 'Bruker APEX-II CCD'
_diffrn_measurement_method '\f and \w scans'
_diffrn_radiation_type MoK\a
_diffrn_radiation_wavelength 0.71073
_diffrn_reflns_av_R_equivalents 0.0720
_diffrn_reflns_av_unetI/netI 0.0712
_diffrn_reflns_Laue_measured_fraction_full 0.988
_diffrn_reflns_Laue_measured_fraction_max 0.972
_diffrn_reflns_limit_h_max 18
_diffrn_reflns_limit_h_min -18
_diffrn_reflns_limit_k_max 15
_diffrn_reflns_limit_k_min -13
_diffrn_reflns_limit_l_max 16
_diffrn_reflns_limit_l_min -25
_diffrn_reflns_number 18558
_diffrn_reflns_point_group_measured_fraction_full 0.988
_diffrn_reflns_point_group_measured_fraction_max 0.972
_diffrn_reflns_theta_full 25.242
_diffrn_reflns_theta_max 27.507
_diffrn_reflns_theta_min 2.054
_diffrn_source_current 1.4
_diffrn_source_power 0.07
_diffrn_source_voltage 50.0
_diffrn_standards_number 0
_exptl_absorpt_coefficient_mu 0.244
_exptl_absorpt_correction_T_max 0.7456
_exptl_absorpt_correction_T_min 0.6043
_exptl_absorpt_correction_type multi-scan
_exptl_absorpt_process_details
;
SADABS-2016/2 (Bruker,2016/2) was used for absorption correction.
wR2(int) was 0.1339 before and 0.0789 after correction.
The Ratio of minimum to maximum transmission is 0.8105.
The \l/2 correction factor is Not present.
;
_exptl_crystal_colour 'clear light colourless'
_exptl_crystal_colour_lustre clear
_exptl_crystal_colour_modifier light
_exptl_crystal_colour_primary colourless
_exptl_crystal_density_diffrn 1.264
_exptl_crystal_description needle
_exptl_crystal_F_000 1240
_exptl_crystal_size_max 0.45
_exptl_crystal_size_mid 0.1
_exptl_crystal_size_min 0.05
_refine_diff_density_max 0.527
_refine_diff_density_min -0.696
_refine_diff_density_rms 0.067
_refine_ls_extinction_method none
_refine_ls_goodness_of_fit_ref 1.024
_refine_ls_hydrogen_treatment constr
_refine_ls_matrix_type full
_refine_ls_number_parameters 385
_refine_ls_number_reflns 6919
_refine_ls_number_restraints 12
_refine_ls_restrained_S_all 1.023
_refine_ls_R_factor_all 0.0971
_refine_ls_R_factor_gt 0.0631
_refine_ls_shift/su_max 0.000
_refine_ls_shift/su_mean 0.000
_refine_ls_structure_factor_coef Fsqd
_refine_ls_weighting_details 'w=1/[\s^2^(Fo^2^)+(0.0783P)^2^+1.6043P] where P=(Fo^2^+2Fc^2^)/3'
_refine_ls_weighting_scheme calc
_refine_ls_wR_factor_gt 0.1547
_refine_ls_wR_factor_ref 0.1800
_reflns_Friedel_coverage 0.000
_reflns_number_gt 4670
_reflns_number_total 6919
_reflns_threshold_expression 'I > 2\s(I)'
_cod_data_source_file d4mh01167h2.cif
_cod_data_source_block mo_yxq_lyz_fetcf_170k_2_0ma_a
_cod_depositor_comments 'Adding full bibliography for 1572607--1572609.cif.'
_cod_original_cell_volume 3093.4(9)
_cod_database_code 1572609
_shelx_shelxl_version_number 2014/7
_shelx_space_group_comment
;
The symmetry employed for this shelxl refinement is uniquely defined
by the following loop, which should always be used as a source of
symmetry information in preference to the above space-group names.
They are only intended as comments.
;
_shelx_estimated_absorpt_t_max 0.988
_shelx_estimated_absorpt_t_min 0.898
_olex2_refinement_description
;
1. Fixed Uiso
 At 1.2 times of:
  All C(H) groups, All C(H,H) groups
 At 1.5 times of:
  All C(H,H,H) groups
2. Uiso/Uaniso restraints and constraints
Uanis(C2A) \\sim Ueq, Uanis(C1A) \\sim Ueq: with sigma of 0.01 and sigma for
terminal atoms of 0.02
Uanis(C1A) = Uanis(C1)
Uanis(C2A) = Uanis(C2)
3. Others
 Sof(C2A)=Sof(H2AA)=Sof(H2AB)=1-FVAR(1)
 Sof(C2)=Sof(H2A)=Sof(H2B)=FVAR(1)
 Sof(C1A)=Sof(H1AA)=Sof(H1AB)=Sof(H1AC)=1-FVAR(2)
 Sof(C1)=Sof(H1A)=Sof(H1B)=Sof(H1C)=FVAR(2)
4.a Secondary CH2 refined with riding coordinates:
 C2(H2A,H2B), C24(H24A,H24B), C28(H28A,H28B), C30(H30A,H30B), C34(H34A,H34B),
 C2A(H2AA,H2AB)
4.b Aromatic/amide H refined with riding coordinates:
 C5(H5), C6(H6), C9(H9), C23(H23), C26(H26), C32(H32), C33(H33)
4.c Idealised Me refined as rotating group:
 C1(H1A,H1B,H1C), C17(H17A,H17B,H17C), C18(H18A,H18B,H18C), C25(H25A,H25B,
 H25C), C29(H29A,H29B,H29C), C31(H31A,H31B,H31C), C1A(H1AA,H1AB,H1AC)
;
_olex2_submission_special_instructions 'No special instructions were received'

loop_
_space_group_symop_operation_xyz
'x, y, z'
'-x, y+1/2, -z+1/2'
'-x, -y, -z'
'x, -y-1/2, z-1/2'

loop_
_atom_site_label
_atom_site_type_symbol
_atom_site_fract_x
_atom_site_fract_y
_atom_site_fract_z
_atom_site_U_iso_or_equiv
_atom_site_adp_type
_atom_site_occupancy
_atom_site_site_symmetry_order
_atom_site_calc_flag
_atom_site_refinement_flags_posn
_atom_site_refinement_flags_adp
_atom_site_refinement_flags_occupancy
_atom_site_disorder_assembly
_atom_site_disorder_group
Cl1 Cl 0.99257(7) 0.46571(8) 0.39263(7) 0.0863(4) Uani 1 1 d . . . . .
Cl2 Cl 0.79729(9) 0.36426(9) 0.34420(8) 0.1034(4) Uani 1 1 d . . . . .
O1 O 1.02144(11) 0.89456(14) 0.62015(8) 0.0325(4) Uani 1 1 d . . . . .
N1 N 0.92555(18) 0.7572(2) 0.37804(12) 0.0475(6) Uani 1 1 d . . . . .
N2 N 1.17653(17) 0.9461(2) 0.52081(13) 0.0483(6) Uani 1 1 d . . . . .
N5 N 0.77552(17) 0.6398(2) 0.47562(13) 0.0509(6) Uani 1 1 d . . . . .
N4 N 0.37113(15) 0.72124(18) 0.41031(11) 0.0372(5) Uani 1 1 d . . . . .
C1 C 0.3655(3) 0.3724(3) 0.7237(2) 0.0529(10) Uani 0.834(6) 1 d . . P A 1
H1A H 0.3054 0.3358 0.6913 0.079 Uiso 0.834(6) 1 calc R U P A 1
H1B H 0.3678 0.4522 0.7093 0.079 Uiso 0.834(6) 1 calc R U P A 1
H1C H 0.3640 0.3696 0.7729 0.079 Uiso 0.834(6) 1 calc R U P A 1
C2 C 0.4577(3) 0.3099(3) 0.71984(19) 0.0414(8) Uani 0.841(6) 1 d . . P A 1
H2A H 0.4551 0.2296 0.7348 0.050 Uiso 0.841(6) 1 calc R U P A 1
H2B H 0.4568 0.3095 0.6695 0.050 Uiso 0.841(6) 1 calc R U P A 1
N3 N 0.55157(16) 0.36227(19) 0.76561(12) 0.0452(5) Uani 1 1 d . . . . .
C4 C 0.59592(18) 0.4507(2) 0.74101(13) 0.0349(5) Uani 1 1 d . . . . .
C5 C 0.69118(18) 0.4931(2) 0.78296(13) 0.0364(5) Uani 1 1 d . . . . .
H5 H 0.7225 0.4636 0.8299 0.044 Uiso 1 1 calc R U . . .
C6 C 0.73935(17) 0.5766(2) 0.75678(12) 0.0330(5) Uani 1 1 d . . . . .
H6 H 0.8041 0.6019 0.7850 0.040 Uiso 1 1 calc R U . . .
C7 C 0.69282(16) 0.62367(18) 0.68892(12) 0.0268(4) Uani 1 1 d . . . . .
C8 C 0.72808(16) 0.70547(18) 0.64638(11) 0.0253(4) Uani 1 1 d . . . . .
C9 C 0.82153(16) 0.75613(19) 0.67188(12) 0.0285(5) Uani 1 1 d . . . . .
H9 H 0.8498 0.7591 0.7227 0.034 Uiso 1 1 calc R U . . .
C10 C 0.88168(15) 0.80407(18) 0.63454(12) 0.0268(4) Uani 1 1 d . . . . .
C11 C 0.88391(16) 0.78584(19) 0.56561(12) 0.0283(5) Uani 1 1 d . . . . .
C12 C 0.97097(16) 0.84018(18) 0.55912(12) 0.0276(5) Uani 1 1 d . . . . .
C13 C 1.01015(16) 0.84257(19) 0.50386(12) 0.0301(5) Uani 1 1 d . . . . .
C14 C 0.96177(18) 0.7938(2) 0.43483(13) 0.0344(5) Uani 1 1 d . . . . .
C15 C 1.10298(18) 0.8999(2) 0.51408(13) 0.0347(5) Uani 1 1 d . . . . .
C16 C 0.97050(16) 0.87894(19) 0.67359(12) 0.0296(5) Uani 1 1 d . . . . .
C17 C 1.04467(18) 0.8226(2) 0.73862(14) 0.0405(6) Uani 1 1 d . . . . .
H17A H 1.0614 0.7464 0.7255 0.061 Uiso 1 1 calc R U . . .
H17B H 1.0151 0.8158 0.7768 0.061 Uiso 1 1 calc R U . . .
H17C H 1.1055 0.8691 0.7556 0.061 Uiso 1 1 calc R U . . .
C18 C 0.93983(19) 0.9978(2) 0.68981(15) 0.0402(6) Uani 1 1 d . . . . .
H18A H 0.9997 1.0437 0.7126 0.060 Uiso 1 1 calc R U . . .
H18B H 0.9005 0.9917 0.7223 0.060 Uiso 1 1 calc R U . . .
H18C H 0.8995 1.0345 0.6450 0.060 Uiso 1 1 calc R U . . .
C19 C 0.82358(17) 0.7063(2) 0.51464(13) 0.0344(5) Uani 1 1 d . . . . .
C20 C 0.64576(15) 0.72026(17) 0.57910(11) 0.0260(4) Uani 1 1 d . . . . .
C21 C 0.56623(16) 0.64690(17) 0.57947(12) 0.0265(4) Uani 1 1 d . . . . .
C22 C 0.59713(16) 0.58448(18) 0.64821(12) 0.0274(5) Uani 1 1 d . . . . .
C23 C 0.54851(17) 0.5003(2) 0.67239(13) 0.0332(5) Uani 1 1 d . . . . .
H23 H 0.4839 0.4756 0.6436 0.040 Uiso 1 1 calc R U . . .
C24 C 0.5913(2) 0.3258(2) 0.84071(15) 0.0436(6) Uani 1 1 d . . . . .
H24A H 0.6643 0.3143 0.8535 0.052 Uiso 1 1 calc R U . . .
H24B H 0.5612 0.2512 0.8454 0.052 Uiso 1 1 calc R U . . .
C25 C 0.5726(2) 0.4077(3) 0.89342(18) 0.0579(8) Uani 1 1 d . . . . .
H25A H 0.5985 0.4832 0.8874 0.087 Uiso 1 1 calc R U . . .
H25B H 0.6065 0.3803 0.9424 0.087 Uiso 1 1 calc R U . . .
H25C H 0.5006 0.4129 0.8849 0.087 Uiso 1 1 calc R U . . .
C26 C 0.47622(16) 0.64509(18) 0.52468(12) 0.0286(5) Uani 1 1 d . . . . .
H26 H 0.4253 0.5935 0.5262 0.034 Uiso 1 1 calc R U . . .
C27 C 0.45985(16) 0.72088(19) 0.46573(12) 0.0304(5) Uani 1 1 d . . . . .
C28 C 0.3457(2) 0.8138(3) 0.35695(15) 0.0486(7) Uani 1 1 d . . . . .
H28A H 0.2848 0.7920 0.3171 0.058 Uiso 1 1 calc R U . . .
H28B H 0.4007 0.8224 0.3369 0.058 Uiso 1 1 calc R U . . .
C29 C 0.3275(2) 0.9286(3) 0.38729(19) 0.0575(8) Uani 1 1 d . . . . .
H29A H 0.2781 0.9192 0.4117 0.086 Uiso 1 1 calc R U . . .
H29B H 0.3026 0.9837 0.3481 0.086 Uiso 1 1 calc R U . . .
H29C H 0.3904 0.9567 0.4215 0.086 Uiso 1 1 calc R U . . .
C30 C 0.29249(18) 0.6380(2) 0.40659(15) 0.0419(6) Uani 1 1 d . . . . .
H30A H 0.3239 0.5662 0.4297 0.050 Uiso 1 1 calc R U . . .
H30B H 0.2556 0.6210 0.3556 0.050 Uiso 1 1 calc R U . . .
C31 C 0.2187(2) 0.6782(3) 0.4424(2) 0.0624(9) Uani 1 1 d . . . . .
H31A H 0.2547 0.6974 0.4926 0.094 Uiso 1 1 calc R U . . .
H31B H 0.1705 0.6172 0.4403 0.094 Uiso 1 1 calc R U . . .
H31C H 0.1833 0.7458 0.4174 0.094 Uiso 1 1 calc R U . . .
C32 C 0.53801(16) 0.79726(19) 0.46697(12) 0.0310(5) Uani 1 1 d . . . . .
H32 H 0.5276 0.8504 0.4289 0.037 Uiso 1 1 calc R U . . .
C33 C 0.62852(16) 0.79688(19) 0.52162(12) 0.0301(5) Uani 1 1 d . . . . .
H33 H 0.6795 0.8487 0.5204 0.036 Uiso 1 1 calc R U . . .
C34 C 0.8701(3) 0.4804(4) 0.3852(3) 0.0958(15) Uani 1 1 d . . . . .
H34A H 0.8432 0.5501 0.3571 0.115 Uiso 1 1 calc R U . . .
H34B H 0.8651 0.4906 0.4337 0.115 Uiso 1 1 calc R U . . .
C2A C 0.4292(16) 0.3752(15) 0.7451(10) 0.0414(8) Uani 0.159(6) 1 d . U P A 2
H2AA H 0.4064 0.3605 0.7865 0.050 Uiso 0.159(6) 1 calc R U P A 2
H2AB H 0.4042 0.4502 0.7234 0.050 Uiso 0.159(6) 1 calc R U P A 2
C1A C 0.4029(16) 0.2803(17) 0.6913(12) 0.0529(10) Uani 0.166(6) 1 d . U P A 2
H1AA H 0.4318 0.2958 0.6535 0.079 Uiso 0.166(6) 1 calc R U P A 2
H1AB H 0.3301 0.2746 0.6702 0.079 Uiso 0.166(6) 1 calc R U P A 2
H1AC H 0.4297 0.2082 0.7152 0.079 Uiso 0.166(6) 1 calc R U P A 2

loop_
_atom_site_aniso_label
_atom_site_aniso_U_11
_atom_site_aniso_U_22
_atom_site_aniso_U_33
_atom_site_aniso_U_23
_atom_site_aniso_U_13
_atom_site_aniso_U_12
Cl1 0.0626(6) 0.0571(5) 0.1219(9) 0.0025(5) 0.0071(5) 0.0085(4)
Cl2 0.0852(7) 0.0750(7) 0.1535(12) -0.0319(7) 0.0441(7) -0.0245(5)
O1 0.0301(8) 0.0410(9) 0.0295(8) -0.0015(7) 0.0139(7) -0.0067(7)
N1 0.0574(14) 0.0542(13) 0.0319(12) -0.0002(10) 0.0161(11) 0.0053(11)
N2 0.0395(12) 0.0562(14) 0.0555(15) 0.0005(11) 0.0239(11) -0.0013(11)
N5 0.0413(12) 0.0644(15) 0.0493(14) -0.0259(12) 0.0179(11) -0.0085(11)
N4 0.0315(10) 0.0434(11) 0.0311(11) -0.0022(9) 0.0027(8) 0.0049(9)
C1 0.045(2) 0.058(2) 0.059(2) 0.0040(17) 0.0214(17) -0.0022(16)
C2 0.0482(19) 0.0395(16) 0.0412(17) 0.0012(13) 0.0209(15) -0.0104(14)
N3 0.0451(12) 0.0487(13) 0.0420(13) 0.0131(10) 0.0147(10) -0.0118(10)
C4 0.0368(13) 0.0377(12) 0.0333(13) 0.0054(10) 0.0159(11) -0.0023(10)
C5 0.0362(12) 0.0433(13) 0.0295(12) 0.0092(10) 0.0106(10) 0.0002(10)
C6 0.0299(11) 0.0403(12) 0.0282(12) 0.0019(10) 0.0086(10) -0.0015(10)
C7 0.0282(11) 0.0293(10) 0.0254(10) -0.0016(9) 0.0122(9) -0.0003(9)
C8 0.0286(11) 0.0272(10) 0.0226(10) -0.0002(8) 0.0117(9) 0.0022(8)
C9 0.0286(11) 0.0351(11) 0.0228(10) -0.0008(9) 0.0097(9) -0.0031(9)
C10 0.0247(10) 0.0287(10) 0.0262(11) 0.0006(9) 0.0073(9) 0.0018(8)
C11 0.0256(10) 0.0333(11) 0.0257(11) -0.0010(9) 0.0081(9) 0.0008(9)
C12 0.0288(11) 0.0281(10) 0.0265(11) 0.0013(9) 0.0100(9) 0.0037(8)
C13 0.0291(11) 0.0335(11) 0.0299(11) 0.0036(9) 0.0130(9) 0.0058(9)
C14 0.0360(12) 0.0383(12) 0.0329(13) 0.0066(10) 0.0166(11) 0.0071(10)
C15 0.0352(13) 0.0386(12) 0.0353(13) 0.0026(10) 0.0185(10) 0.0075(10)
C16 0.0281(11) 0.0359(12) 0.0277(11) -0.0022(9) 0.0130(9) -0.0039(9)
C17 0.0314(12) 0.0549(15) 0.0314(13) 0.0025(11) 0.0050(10) -0.0043(11)
C18 0.0406(13) 0.0399(13) 0.0445(15) -0.0093(11) 0.0201(12) -0.0076(11)
C19 0.0293(11) 0.0455(13) 0.0314(12) -0.0060(11) 0.0142(10) 0.0021(10)
C20 0.0272(11) 0.0275(10) 0.0250(10) -0.0018(8) 0.0111(9) 0.0015(8)
C21 0.0297(11) 0.0245(10) 0.0282(11) -0.0018(8) 0.0133(9) 0.0011(8)
C22 0.0283(11) 0.0289(11) 0.0264(11) 0.0000(9) 0.0108(9) 0.0012(8)
C23 0.0303(12) 0.0357(12) 0.0327(12) 0.0031(10) 0.0092(10) -0.0044(9)
C24 0.0502(15) 0.0409(13) 0.0443(15) 0.0135(11) 0.0216(13) -0.0003(11)
C25 0.0593(18) 0.0672(19) 0.0566(19) 0.0003(15) 0.0319(16) -0.0045(15)
C26 0.0281(11) 0.0283(10) 0.0297(11) -0.0034(9) 0.0100(9) -0.0004(8)
C27 0.0291(11) 0.0351(12) 0.0258(11) -0.0041(9) 0.0074(9) 0.0072(9)
C28 0.0382(14) 0.0670(18) 0.0334(14) 0.0126(13) 0.0020(11) 0.0050(13)
C29 0.0485(17) 0.0523(17) 0.076(2) 0.0237(16) 0.0256(16) 0.0156(13)
C30 0.0334(13) 0.0425(14) 0.0414(14) -0.0085(11) 0.0012(11) 0.0018(10)
C31 0.0478(17) 0.0557(18) 0.091(3) -0.0109(17) 0.0325(17) -0.0031(14)
C32 0.0315(11) 0.0341(11) 0.0290(11) 0.0070(9) 0.0120(10) 0.0067(9)
C33 0.0305(11) 0.0314(11) 0.0318(12) 0.0021(9) 0.0151(10) 0.0032(9)
C34 0.088(3) 0.080(3) 0.136(4) -0.052(3) 0.060(3) -0.017(2)
C2A 0.0482(19) 0.0395(16) 0.0412(17) 0.0012(13) 0.0209(15) -0.0104(14)
C1A 0.045(2) 0.058(2) 0.059(2) 0.0040(17) 0.0214(17) -0.0022(16)

loop_
_atom_type_symbol
_atom_type_description
_atom_type_scat_dispersion_real
_atom_type_scat_dispersion_imag
_atom_type_scat_source
C C 0.0033 0.0016 'International Tables Vol C Tables 4.2.6.8 and 6.1.1.4'
H H 0.0000 0.0000 'International Tables Vol C Tables 4.2.6.8 and 6.1.1.4'
Cl Cl 0.1484 0.1585 'International Tables Vol C Tables 4.2.6.8 and 6.1.1.4'
N N 0.0061 0.0033 'International Tables Vol C Tables 4.2.6.8 and 6.1.1.4'
O O 0.0106 0.0060 'International Tables Vol C Tables 4.2.6.8 and 6.1.1.4'

loop_
_geom_angle_atom_site_label_1
_geom_angle_atom_site_label_2
_geom_angle_atom_site_label_3
_geom_angle
_geom_angle_site_symmetry_1
_geom_angle_site_symmetry_3
_geom_angle_publ_flag
C12 O1 C16 109.99(16) . . ?
C27 N4 C28 121.2(2) . . ?
C27 N4 C30 121.5(2) . . ?
C30 N4 C28 116.8(2) . . ?
H1A C1 H1B 109.5 . . ?
H1A C1 H1C 109.5 . . ?
H1B C1 H1C 109.5 . . ?
C2 C1 H1A 109.5 . . ?
C2 C1 H1B 109.5 . . ?
C2 C1 H1C 109.5 . . ?
C1 C2 H2A 109.1 . . ?
C1 C2 H2B 109.1 . . ?
H2A C2 H2B 107.8 . . ?
N3 C2 C1 112.7(3) . . ?
N3 C2 H2A 109.1 . . ?
N3 C2 H2B 109.1 . . ?
C4 N3 C2 121.4(2) . . ?
C4 N3 C24 120.5(2) . . ?
C4 N3 C2A 114.1(6) . . ?
C24 N3 C2 117.8(2) . . ?
C24 N3 C2A 107.3(6) . . ?
N3 C4 C5 120.9(2) . . ?
N3 C4 C23 121.0(2) . . ?
C5 C4 C23 118.2(2) . . ?
C4 C5 H5 119.4 . . ?
C6 C5 C4 121.3(2) . . ?
C6 C5 H5 119.4 . . ?
C5 C6 H6 120.0 . . ?
C5 C6 C7 120.1(2) . . ?
C7 C6 H6 120.0 . . ?
C6 C7 C8 131.7(2) . . ?
C6 C7 C22 118.7(2) . . ?
C22 C7 C8 109.44(19) . . ?
C9 C8 C7 122.5(2) . . ?
C9 C8 C20 131.36(19) . . ?
C20 C8 C7 106.10(18) . . ?
C8 C9 H9 114.8 . . ?
C8 C9 C10 130.5(2) . . ?
C10 C9 H9 114.8 . . ?
C9 C10 C16 120.39(19) . . ?
C11 C10 C9 131.5(2) . . ?
C11 C10 C16 107.65(18) . . ?
C10 C11 C12 108.57(19) . . ?
C10 C11 C19 126.0(2) . . ?
C19 C11 C12 124.1(2) . . ?
O1 C12 C11 110.54(18) . . ?
O1 C12 C13 117.8(2) . . ?
C13 C12 C11 131.6(2) . . ?
C12 C13 C14 123.7(2) . . ?
C12 C13 C15 119.3(2) . . ?
C14 C13 C15 116.9(2) . . ?
N1 C14 C13 177.0(3) . . ?
N2 C15 C13 178.6(3) . . ?
O1 C16 C10 103.20(17) . . ?
O1 C16 C17 107.07(18) . . ?
O1 C16 C18 106.15(18) . . ?
C10 C16 C18 112.82(18) . . ?
C17 C16 C10 113.92(19) . . ?
C17 C16 C18 112.7(2) . . ?
C16 C17 H17A 109.5 . . ?
C16 C17 H17B 109.5 . . ?
C16 C17 H17C 109.5 . . ?
H17A C17 H17B 109.5 . . ?
H17A C17 H17C 109.5 . . ?
H17B C17 H17C 109.5 . . ?
C16 C18 H18A 109.5 . . ?
C16 C18 H18B 109.5 . . ?
C16 C18 H18C 109.5 . . ?
H18A C18 H18B 109.5 . . ?
H18A C18 H18C 109.5 . . ?
H18B C18 H18C 109.5 . . ?
N5 C19 C11 177.6(3) . . ?
C21 C20 C8 108.74(18) . . ?
C33 C20 C8 133.2(2) . . ?
C33 C20 C21 117.7(2) . . ?
C20 C21 C22 108.02(18) . . ?
C26 C21 C20 122.6(2) . . ?
C26 C21 C22 129.30(19) . . ?
C7 C22 C21 107.56(18) . . ?
C23 C22 C7 122.3(2) . . ?
C23 C22 C21 130.1(2) . . ?
C4 C23 H23 120.3 . . ?
C22 C23 C4 119.3(2) . . ?
C22 C23 H23 120.3 . . ?
N3 C24 H24A 108.6 . . ?
N3 C24 H24B 108.6 . . ?
N3 C24 C25 114.7(2) . . ?
H24A C24 H24B 107.6 . . ?
C25 C24 H24A 108.6 . . ?
C25 C24 H24B 108.6 . . ?
C24 C25 H25A 109.5 . . ?
C24 C25 H25B 109.5 . . ?
C24 C25 H25C 109.5 . . ?
H25A C25 H25B 109.5 . . ?
H25A C25 H25C 109.5 . . ?
H25B C25 H25C 109.5 . . ?
C21 C26 H26 120.2 . . ?
C21 C26 C27 119.6(2) . . ?
C27 C26 H26 120.2 . . ?
N4 C27 C26 121.0(2) . . ?
N4 C27 C32 121.3(2) . . ?
C32 C27 C26 117.7(2) . . ?
N4 C28 H28A 108.8 . . ?
N4 C28 H28B 108.8 . . ?
N4 C28 C29 113.7(2) . . ?
H28A C28 H28B 107.7 . . ?
C29 C28 H28A 108.8 . . ?
C29 C28 H28B 108.8 . . ?
C28 C29 H29A 109.5 . . ?
C28 C29 H29B 109.5 . . ?
C28 C29 H29C 109.5 . . ?
H29A C29 H29B 109.5 . . ?
H29A C29 H29C 109.5 . . ?
H29B C29 H29C 109.5 . . ?
N4 C30 H30A 108.8 . . ?
N4 C30 H30B 108.8 . . ?
N4 C30 C31 113.6(2) . . ?
H30A C30 H30B 107.7 . . ?
C31 C30 H30A 108.8 . . ?
C31 C30 H30B 108.8 . . ?
C30 C31 H31A 109.5 . . ?
C30 C31 H31B 109.5 . . ?
C30 C31 H31C 109.5 . . ?
H31A C31 H31B 109.5 . . ?
H31A C31 H31C 109.5 . . ?
H31B C31 H31C 109.5 . . ?
C27 C32 H32 118.9 . . ?
C33 C32 C27 122.2(2) . . ?
C33 C32 H32 118.9 . . ?
C20 C33 H33 119.9 . . ?
C32 C33 C20 120.3(2) . . ?
C32 C33 H33 119.9 . . ?
Cl1 C34 Cl2 113.2(2) . . ?
Cl1 C34 H34A 108.9 . . ?
Cl1 C34 H34B 108.9 . . ?
Cl2 C34 H34A 108.9 . . ?
Cl2 C34 H34B 108.9 . . ?
H34A C34 H34B 107.8 . . ?
N3 C2A H2AA 112.6 . . ?
N3 C2A H2AB 112.6 . . ?
H2AA C2A H2AB 110.1 . . ?
C1A C2A N3 95.8(14) . . ?
C1A C2A H2AA 112.6 . . ?
C1A C2A H2AB 112.6 . . ?
C2A C1A H1AA 109.5 . . ?
C2A C1A H1AB 109.5 . . ?
C2A C1A H1AC 109.5 . . ?
H1AA C1A H1AB 109.5 . . ?
H1AA C1A H1AC 109.5 . . ?
H1AB C1A H1AC 109.5 . . ?

loop_
_geom_bond_atom_site_label_1
_geom_bond_atom_site_label_2
_geom_bond_distance
_geom_bond_site_symmetry_2
_geom_bond_publ_flag
Cl1 C34 1.702(4) . ?
Cl2 C34 1.737(4) . ?
O1 C12 1.342(3) . ?
O1 C16 1.473(2) . ?
N1 C14 1.151(3) . ?
N2 C15 1.143(3) . ?
N5 C19 1.148(3) . ?
N4 C27 1.368(3) . ?
N4 C28 1.471(3) . ?
N4 C30 1.464(3) . ?
C1 H1A 0.9800 . ?
C1 H1B 0.9800 . ?
C1 H1C 0.9800 . ?
C1 C2 1.521(5) . ?
C2 H2A 0.9900 . ?
C2 H2B 0.9900 . ?
C2 N3 1.473(4) . ?
N3 C4 1.380(3) . ?
N3 C24 1.465(3) . ?
N3 C2A 1.65(2) . ?
C4 C5 1.421(3) . ?
C4 C23 1.422(3) . ?
C5 H5 0.9500 . ?
C5 C6 1.387(3) . ?
C6 H6 0.9500 . ?
C6 C7 1.396(3) . ?
C7 C8 1.466(3) . ?
C7 C22 1.406(3) . ?
C8 C9 1.386(3) . ?
C8 C20 1.460(3) . ?
C9 H9 0.9500 . ?
C9 C10 1.414(3) . ?
C10 C11 1.388(3) . ?
C10 C16 1.519(3) . ?
C11 C12 1.431(3) . ?
C11 C19 1.429(3) . ?
C12 C13 1.378(3) . ?
C13 C14 1.427(3) . ?
C13 C15 1.431(3) . ?
C16 C17 1.516(3) . ?
C16 C18 1.524(3) . ?
C17 H17A 0.9800 . ?
C17 H17B 0.9800 . ?
C17 H17C 0.9800 . ?
C18 H18A 0.9800 . ?
C18 H18B 0.9800 . ?
C18 H18C 0.9800 . ?
C20 C21 1.419(3) . ?
C20 C33 1.403(3) . ?
C21 C22 1.475(3) . ?
C21 C26 1.374(3) . ?
C22 C23 1.375(3) . ?
C23 H23 0.9500 . ?
C24 H24A 0.9900 . ?
C24 H24B 0.9900 . ?
C24 C25 1.501(4) . ?
C25 H25A 0.9800 . ?
C25 H25B 0.9800 . ?
C25 H25C 0.9800 . ?
C26 H26 0.9500 . ?
C26 C27 1.420(3) . ?
C27 C32 1.418(3) . ?
C28 H28A 0.9900 . ?
C28 H28B 0.9900 . ?
C28 C29 1.529(4) . ?
C29 H29A 0.9800 . ?
C29 H29B 0.9800 . ?
C29 H29C 0.9800 . ?
C30 H30A 0.9900 . ?
C30 H30B 0.9900 . ?
C30 C31 1.517(4) . ?
C31 H31A 0.9800 . ?
C31 H31B 0.9800 . ?
C31 H31C 0.9800 . ?
C32 H32 0.9500 . ?
C32 C33 1.377(3) . ?
C33 H33 0.9500 . ?
C34 H34A 0.9900 . ?
C34 H34B 0.9900 . ?
C2A H2AA 0.9900 . ?
C2A H2AB 0.9900 . ?
C2A C1A 1.50(3) . ?
C1A H1AA 0.9800 . ?
C1A H1AB 0.9800 . ?
C1A H1AC 0.9800 . ?

loop_
_geom_torsion_atom_site_label_1
_geom_torsion_atom_site_label_2
_geom_torsion_atom_site_label_3
_geom_torsion_atom_site_label_4
_geom_torsion
_geom_torsion_site_symmetry_1
_geom_torsion_site_symmetry_2
_geom_torsion_site_symmetry_3
_geom_torsion_site_symmetry_4
_geom_torsion_publ_flag
O1 C12 C13 C14 -176.5(2) . . . . ?
O1 C12 C13 C15 1.4(3) . . . . ?
N4 C27 C32 C33 -178.8(2) . . . . ?
C1 C2 N3 C4 -86.6(3) . . . . ?
C1 C2 N3 C24 87.1(3) . . . . ?
C2 N3 C4 C5 -173.9(2) . . . . ?
C2 N3 C4 C23 4.8(4) . . . . ?
C2 N3 C24 C25 -101.9(3) . . . . ?
N3 C4 C5 C6 175.6(2) . . . . ?
N3 C4 C23 C22 -176.8(2) . . . . ?
C4 N3 C24 C25 71.9(3) . . . . ?
C4 N3 C2A C1A 109.5(10) . . . . ?
C4 C5 C6 C7 2.2(4) . . . . ?
C5 C4 C23 C22 1.9(3) . . . . ?
C5 C6 C7 C8 -175.1(2) . . . . ?
C5 C6 C7 C22 -0.1(3) . . . . ?
C6 C7 C8 C9 -2.9(4) . . . . ?
C6 C7 C8 C20 179.1(2) . . . . ?
C6 C7 C22 C21 -179.54(19) . . . . ?
C6 C7 C22 C23 -1.1(3) . . . . ?
C7 C8 C9 C10 156.2(2) . . . . ?
C7 C8 C20 C21 -2.6(2) . . . . ?
C7 C8 C20 C33 170.1(2) . . . . ?
C7 C22 C23 C4 0.1(3) . . . . ?
C8 C7 C22 C21 -3.6(2) . . . . ?
C8 C7 C22 C23 174.9(2) . . . . ?
C8 C9 C10 C11 -23.2(4) . . . . ?
C8 C9 C10 C16 165.8(2) . . . . ?
C8 C20 C21 C22 0.5(2) . . . . ?
C8 C20 C21 C26 176.98(19) . . . . ?
C8 C20 C33 C32 -174.0(2) . . . . ?
C9 C8 C20 C21 179.6(2) . . . . ?
C9 C8 C20 C33 -7.7(4) . . . . ?
C9 C10 C11 C12 -169.4(2) . . . . ?
C9 C10 C11 C19 -2.2(4) . . . . ?
C9 C10 C16 O1 170.87(19) . . . . ?
C9 C10 C16 C17 55.2(3) . . . . ?
C9 C10 C16 C18 -75.0(3) . . . . ?
C10 C11 C12 O1 -2.0(2) . . . . ?
C10 C11 C12 C13 176.1(2) . . . . ?
C11 C10 C16 O1 -2.1(2) . . . . ?
C11 C10 C16 C17 -117.8(2) . . . . ?
C11 C10 C16 C18 112.0(2) . . . . ?
C11 C12 C13 C14 5.6(4) . . . . ?
C11 C12 C13 C15 -176.6(2) . . . . ?
C12 O1 C16 C10 0.9(2) . . . . ?
C12 O1 C16 C17 121.4(2) . . . . ?
C12 O1 C16 C18 -117.9(2) . . . . ?
C16 O1 C12 C11 0.5(2) . . . . ?
C16 O1 C12 C13 -177.82(19) . . . . ?
C16 C10 C11 C12 2.5(2) . . . . ?
C16 C10 C11 C19 169.7(2) . . . . ?
C19 C11 C12 O1 -169.5(2) . . . . ?
C19 C11 C12 C13 8.6(4) . . . . ?
C20 C8 C9 C10 -26.3(4) . . . . ?
C20 C21 C22 C7 1.9(2) . . . . ?
C20 C21 C22 C23 -176.4(2) . . . . ?
C20 C21 C26 C27 -1.6(3) . . . . ?
C21 C20 C33 C32 -1.8(3) . . . . ?
C21 C22 C23 C4 178.3(2) . . . . ?
C21 C26 C27 N4 180.0(2) . . . . ?
C21 C26 C27 C32 -1.0(3) . . . . ?
C22 C7 C8 C9 -178.15(19) . . . . ?
C22 C7 C8 C20 3.8(2) . . . . ?
C22 C21 C26 C27 174.1(2) . . . . ?
C23 C4 C5 C6 -3.1(4) . . . . ?
C24 N3 C4 C5 12.6(4) . . . . ?
C24 N3 C4 C23 -168.7(2) . . . . ?
C24 N3 C2A C1A -114.4(10) . . . . ?
C26 C21 C22 C7 -174.3(2) . . . . ?
C26 C21 C22 C23 7.4(4) . . . . ?
C26 C27 C32 C33 2.2(3) . . . . ?
C27 N4 C28 C29 -68.3(3) . . . . ?
C27 N4 C30 C31 90.9(3) . . . . ?
C27 C32 C33 C20 -0.7(3) . . . . ?
C28 N4 C27 C26 167.4(2) . . . . ?
C28 N4 C27 C32 -11.6(3) . . . . ?
C28 N4 C30 C31 -81.6(3) . . . . ?
C30 N4 C27 C26 -4.8(3) . . . . ?
C30 N4 C27 C32 176.3(2) . . . . ?
C30 N4 C28 C29 104.2(3) . . . . ?
C33 C20 C21 C22 -173.49(18) . . . . ?
C33 C20 C21 C26 3.0(3) . . . . ?
C2A N3 C4 C5 142.4(7) . . . . ?
C2A N3 C4 C23 -38.9(7) . . . . ?
C2A N3 C24 C25 -60.8(7) . . . . ?
